data_2206286
loop_
_publ_author_name
'Braunschweig, Holger'
'Breitling, Frank Michael'
'Seeler, Fabian'

_publ_section_title
;
 <i>rac</i>-(<i>tert</i>-Butylamino)(diisopropylamino)(9-fluorenyl)borane
;
_journal_issue 7
_journal_name_full 'Acta Crystallographica Section E'
_journal_page_first o2303
_journal_page_last o2304
_journal_paper_doi 10.1107/S1600536805019902
_journal_volume 61
_journal_year 2005
_chemical_formula_iupac 'C23 H33 B N2'
_chemical_formula_moiety 'C23 H33 B N2'
_chemical_formula_sum 'C23 H33 B N2'
_chemical_formula_weight 348.32
_chemical_name_common (diisopropylamino)(9-fluorenyl)(tert-butylamino)borane
_chemical_name_systematic
;
(tert-butylamino)(diisopropylamino)(9-fluorenyl)borane
;
_space_group_IT_number 14
_symmetry_cell_setting monoclinic
_symmetry_space_group_name_Hall '-P 2yn'
_symmetry_space_group_name_H-M 'P 1 21/n 1'
_atom_sites_solution_hydrogens geom
_atom_sites_solution_primary direct
_atom_sites_solution_secondary difmap
_cell_angle_alpha 90.00
_cell_angle_beta 97.0340(10)
_cell_angle_gamma 90.00
_cell_formula_units_Z 4
_cell_length_a 9.2771(5)
_cell_length_b 16.0667(9)
_cell_length_c 14.5453(8)
_cell_measurement_reflns_used 9516
_cell_measurement_temperature 193(2)
_cell_measurement_theta_max 25.3565
_cell_measurement_theta_min 2.4735
_cell_volume 2151.7(2)
_computing_cell_refinement 'SAINT-Plus-NT (Bruker, 2001)'
_computing_data_collection 'SMART-NT (Bruker, 2001)'
_computing_data_reduction SAINT-Plus-NT
_computing_molecular_graphics 'XP in SHELXTL (Sheldrick, 1997b)'
_computing_publication_material 'XP in SHELXTL'
_computing_structure_refinement 'SHELXL97 (Sheldrick, 1997a)'
_computing_structure_solution 'SHELXS97 (Sheldrick, 1997a)'
_diffrn_ambient_temperature 193(2)
_diffrn_measured_fraction_theta_full 0.998
_diffrn_measured_fraction_theta_max 0.998
_diffrn_measurement_device_type 'Bruker SMART CCD area-detector'
_diffrn_measurement_method '\f and \w'
_diffrn_radiation_monochromator graphite
_diffrn_radiation_source 'fine-focus sealed tube'
_diffrn_radiation_type MoK\a
_diffrn_radiation_wavelength 0.71073
_diffrn_reflns_av_R_equivalents 0.0420
_diffrn_reflns_av_sigmaI/netI 0.0216
_diffrn_reflns_limit_h_max 11
_diffrn_reflns_limit_h_min -11
_diffrn_reflns_limit_k_max 19
_diffrn_reflns_limit_k_min -19
_diffrn_reflns_limit_l_max 17
_diffrn_reflns_limit_l_min -17
_diffrn_reflns_number 35746
_diffrn_reflns_theta_full 26.12
_diffrn_reflns_theta_max 26.12
_diffrn_reflns_theta_min 1.90
_diffrn_standards_decay_% 0
_diffrn_standards_interval_count 0
_diffrn_standards_number 0
_exptl_absorpt_coefficient_mu 0.062
_exptl_absorpt_correction_T_max 0.987
_exptl_absorpt_correction_T_min 0.954
_exptl_absorpt_correction_type multi-scan
_exptl_absorpt_process_details '(SADABS; Sheldrick, 2002)'
_exptl_crystal_colour colourless
_exptl_crystal_density_diffrn 1.075
_exptl_crystal_density_method 'not measured'
_exptl_crystal_description block
_exptl_crystal_F_000 760
_exptl_crystal_size_max 0.35
_exptl_crystal_size_mid 0.25
_exptl_crystal_size_min 0.21
_refine_diff_density_max 0.258
_refine_diff_density_min -0.197
_refine_ls_extinction_method none
_refine_ls_goodness_of_fit_ref 1.120
_refine_ls_hydrogen_treatment mixed
_refine_ls_matrix_type full
_refine_ls_number_parameters 246
_refine_ls_number_reflns 4269
_refine_ls_number_restraints 0
_refine_ls_restrained_S_all 1.120
_refine_ls_R_factor_all 0.0624
_refine_ls_R_factor_gt 0.0543
_refine_ls_shift/su_max 0.000
_refine_ls_shift/su_mean 0.000
_refine_ls_structure_factor_coef Fsqd
_refine_ls_weighting_details 'calc w = 1/[\s^2^(Fo^2^)+(0.0434P)^2^+0.798P] where P = (Fo^2^+2Fc^2^)/3'
_refine_ls_weighting_scheme calc
_refine_ls_wR_factor_gt 0.1186
_refine_ls_wR_factor_ref 0.1230
_reflns_number_gt 3774
_reflns_number_total 4269
_reflns_threshold_expression >2\s(I)
_cod_data_source_file sg6020.cif
_cod_data_source_block I
_cod_original_sg_symbol_H-M 'P 21/n'
_cod_database_code 2206286
_cod_database_fobs_code 2206286

loop_
_symmetry_equiv_pos_as_xyz
'x, y, z'
'-x+1/2, y+1/2, -z+1/2'
'-x, -y, -z'
'x-1/2, -y-1/2, z-1/2'

loop_
_atom_site_label
_atom_site_fract_x
_atom_site_fract_y
_atom_site_fract_z
_atom_site_U_iso_or_equiv
_atom_site_adp_type
_atom_site_calc_flag
_atom_site_refinement_flags
_atom_site_occupancy
_atom_site_type_symbol
N2 1.04367(13) 0.21834(8) 0.17667(8) 0.0316(3) Uani d . 1 N
N1 0.84448(14) 0.11867(8) 0.13706(9) 0.0336(3) Uani d . 1 N
C2 0.85304(16) 0.38845(10) -0.01802(10) 0.0331(3) Uani d . 1 C
C8 0.95969(16) 0.26124(10) -0.04424(10) 0.0318(3) Uani d . 1 C
C10 0.79696(16) 0.33086(10) 0.04049(10) 0.0323(3) Uani d . 1 C
C4 1.03492(17) 0.37259(11) -0.13948(11) 0.0395(4) Uani d . 1 C
H4A 1.0301 0.4291 -0.1589 0.047 Uiso calc R 1 H
C9 0.85763(16) 0.24511(9) 0.02682(10) 0.0305(3) Uani d . 1 C
H9A 0.7755 0.2118 -0.0056 0.037 Uiso calc R 1 H
C7 1.04892(18) 0.20607(11) -0.08314(11) 0.0405(4) Uani d . 1 C
H7A 1.0543 0.1495 -0.0641 0.049 Uiso calc R 1 H
C3 0.95359(16) 0.34486(10) -0.07148(10) 0.0328(3) Uani d . 1 C
C21 1.11618(18) 0.29824(10) 0.16332(11) 0.0406(4) Uani d . 1 C
H21A 1.0607 0.3252 0.1079 0.049 Uiso calc R 1 H
C18 1.11309(17) 0.16973(10) 0.25653(10) 0.0346(3) Uani d . 1 C
H18A 1.1999 0.2028 0.2827 0.042 Uiso calc R 1 H
C11 0.69490(17) 0.35559(11) 0.09674(11) 0.0401(4) Uani d . 1 C
H11A 0.6566 0.3168 0.1366 0.048 Uiso calc R 1 H
C14 0.72789(17) 0.06898(10) 0.08486(11) 0.0366(4) Uani d . 1 C
C5 1.12271(18) 0.31671(12) -0.17827(11) 0.0452(4) Uani d . 1 C
H5A 1.1787 0.3349 -0.2249 0.054 Uiso calc R 1 H
C6 1.1302(2) 0.23454(12) -0.15018(12) 0.0470(4) Uani d . 1 C
H6A 1.1921 0.1971 -0.1773 0.056 Uiso calc R 1 H
C20 1.01891(19) 0.16146(12) 0.33499(11) 0.0452(4) Uani d . 1 C
H20A 0.9844 0.2166 0.3510 0.068 Uiso calc R 1 H
H20B 1.0764 0.1369 0.3893 0.068 Uiso calc R 1 H
H20C 0.9355 0.1255 0.3150 0.068 Uiso calc R 1 H
C12 0.64937(19) 0.43764(12) 0.09409(12) 0.0471(4) Uani d . 1 C
H12A 0.5785 0.4550 0.1320 0.057 Uiso calc R 1 H
C1 0.80839(18) 0.47113(10) -0.01876(12) 0.0405(4) Uani d . 1 C
H1B 0.8482 0.5107 -0.0571 0.049 Uiso calc R 1 H
B1 0.91893(17) 0.19214(10) 0.11748(11) 0.0282(3) Uani d . 1 B
C16 0.7737(2) 0.03897(11) -0.00704(12) 0.0466(4) Uani d . 1 C
H16A 0.8624 0.0056 0.0050 0.070 Uiso calc R 1 H
H16B 0.7920 0.0871 -0.0453 0.070 Uiso calc R 1 H
H16C 0.6959 0.0050 -0.0397 0.070 Uiso calc R 1 H
C13 0.70581(19) 0.49480(11) 0.03689(12) 0.0470(4) Uani d . 1 C
H13A 0.6734 0.5509 0.0360 0.056 Uiso calc R 1 H
C15 0.58450(18) 0.11697(12) 0.06855(13) 0.0480(4) Uani d . 1 C
H15A 0.5575 0.1363 0.1280 0.072 Uiso calc R 1 H
H15B 0.5082 0.0804 0.0386 0.072 Uiso calc R 1 H
H15C 0.5960 0.1650 0.0285 0.072 Uiso calc R 1 H
C19 1.1723(2) 0.08647(11) 0.22785(13) 0.0490(4) Uani d . 1 C
H19A 1.2385 0.0958 0.1813 0.073 Uiso calc R 1 H
H19B 1.0917 0.0510 0.2017 0.073 Uiso calc R 1 H
H19C 1.2249 0.0591 0.2822 0.073 Uiso calc R 1 H
C17 0.7053(2) -0.00683(12) 0.14449(13) 0.0534(5) Uani d . 1 C
H17A 0.7965 -0.0380 0.1565 0.080 Uiso calc R 1 H
H17B 0.6302 -0.0427 0.1119 0.080 Uiso calc R 1 H
H17D 0.6747 0.0114 0.2034 0.080 Uiso calc R 1 H
C23 1.1080(3) 0.35728(12) 0.24438(14) 0.0627(6) Uani d . 1 C
H23A 1.0062 0.3656 0.2538 0.094 Uiso calc R 1 H
H23D 1.1513 0.4109 0.2310 0.094 Uiso calc R 1 H
H23B 1.1612 0.3333 0.3006 0.094 Uiso calc R 1 H
C22 1.2711(2) 0.28777(14) 0.14127(16) 0.0633(6) Uani d . 1 C
H22D 1.2718 0.2508 0.0877 0.095 Uiso calc R 1 H
H22A 1.3308 0.2635 0.1948 0.095 Uiso calc R 1 H
H22B 1.3106 0.3422 0.1270 0.095 Uiso calc R 1 H
H1A 0.8795(19) 0.0913(11) 0.1863(12) 0.040(5) Uiso d . 1 H

loop_
_atom_site_aniso_label
_atom_site_aniso_U_11
_atom_site_aniso_U_22
_atom_site_aniso_U_33
_atom_site_aniso_U_12
_atom_site_aniso_U_13
_atom_site_aniso_U_23
N2 0.0307(6) 0.0324(7) 0.0301(6) -0.0016(5) -0.0028(5) 0.0023(5)
N1 0.0358(7) 0.0361(7) 0.0268(6) -0.0057(5) -0.0045(5) 0.0043(5)
C2 0.0290(7) 0.0366(8) 0.0308(7) -0.0022(6) -0.0078(6) 0.0006(6)
C8 0.0316(8) 0.0368(8) 0.0255(7) -0.0036(6) -0.0025(6) 0.0017(6)
C10 0.0282(7) 0.0389(8) 0.0273(7) -0.0004(6) -0.0066(6) 0.0005(6)
C4 0.0375(9) 0.0439(9) 0.0356(8) -0.0083(7) -0.0018(7) 0.0091(7)
C9 0.0288(7) 0.0345(8) 0.0271(7) -0.0032(6) -0.0014(6) 0.0008(6)
C7 0.0461(9) 0.0389(9) 0.0368(8) 0.0022(7) 0.0058(7) 0.0019(7)
C3 0.0298(7) 0.0374(8) 0.0289(7) -0.0048(6) -0.0058(6) 0.0026(6)
C21 0.0387(9) 0.0397(9) 0.0404(9) -0.0096(7) -0.0079(7) 0.0052(7)
C18 0.0321(8) 0.0384(8) 0.0307(7) 0.0008(6) -0.0066(6) 0.0009(6)
C11 0.0352(8) 0.0511(10) 0.0330(8) 0.0010(7) 0.0008(7) -0.0002(7)
C14 0.0377(8) 0.0383(9) 0.0334(8) -0.0121(7) 0.0027(6) -0.0038(7)
C5 0.0397(9) 0.0619(12) 0.0346(8) -0.0067(8) 0.0071(7) 0.0079(8)
C6 0.0456(10) 0.0563(11) 0.0403(9) 0.0053(8) 0.0103(8) -0.0008(8)
C20 0.0447(10) 0.0578(11) 0.0308(8) 0.0026(8) -0.0046(7) 0.0041(8)
C12 0.0409(9) 0.0561(11) 0.0430(9) 0.0083(8) -0.0002(8) -0.0111(8)
C1 0.0394(9) 0.0361(9) 0.0429(9) -0.0037(7) -0.0078(7) 0.0014(7)
B1 0.0277(8) 0.0314(8) 0.0252(8) 0.0015(7) 0.0031(6) -0.0013(6)
C16 0.0520(10) 0.0474(10) 0.0409(9) -0.0126(8) 0.0079(8) -0.0098(8)
C13 0.0457(10) 0.0392(9) 0.0523(10) 0.0085(8) -0.0097(8) -0.0094(8)
C15 0.0341(9) 0.0638(12) 0.0454(10) -0.0117(8) 0.0018(7) -0.0053(9)
C19 0.0488(10) 0.0490(11) 0.0459(10) 0.0140(8) -0.0065(8) -0.0005(8)
C17 0.0662(12) 0.0461(10) 0.0473(10) -0.0225(9) 0.0052(9) 0.0000(8)
C23 0.0818(15) 0.0403(10) 0.0611(12) -0.0133(10) -0.0107(11) -0.0070(9)
C22 0.0404(10) 0.0775(15) 0.0700(13) -0.0183(10) -0.0005(9) 0.0171(11)

loop_
_atom_type_symbol
_atom_type_description
_atom_type_scat_dispersion_real
_atom_type_scat_dispersion_imag
_atom_type_scat_source
C C 0.0033 0.0016 'International Tables Vol C Tables 4.2.6.8 and 6.1.1.4'
H H 0.0000 0.0000 'International Tables Vol C Tables 4.2.6.8 and 6.1.1.4'
B B 0.0013 0.0007 'International Tables Vol C Tables 4.2.6.8 and 6.1.1.4'
N N 0.0061 0.0033 'International Tables Vol C Tables 4.2.6.8 and 6.1.1.4'

loop_
_geom_angle_atom_site_label_1
_geom_angle_atom_site_label_2
_geom_angle_atom_site_label_3
_geom_angle
B1 N2 C21 122.01(12)
B1 N2 C18 124.31(12)
C21 N2 C18 113.67(11)
B1 N1 C14 133.83(13)
B1 N1 H1A 116.5(11)
C14 N1 H1A 109.0(12)
C1 C2 C10 120.22(15)
C1 C2 C3 131.39(15)
C10 C2 C3 108.37(13)
C7 C8 C3 120.38(14)
C7 C8 C9 129.00(14)
C3 C8 C9 110.61(13)
C11 C10 C2 120.14(15)
C11 C10 C9 129.26(14)
C2 C10 C9 110.52(13)
C5 C4 C3 118.83(16)
C5 C4 H4A 120.6
C3 C4 H4A 120.6
C8 C9 C10 102.07(12)
C8 C9 B1 117.58(12)
C10 C9 B1 118.24(12)
C8 C9 H9A 106.0
C10 C9 H9A 106.0
B1 C9 H9A 106.0
C8 C7 C6 118.90(16)
C8 C7 H7A 120.5
C6 C7 H7A 120.5
C4 C3 C8 120.19(15)
C4 C3 C2 131.44(15)
C8 C3 C2 108.37(13)
N2 C21 C22 112.97(15)
N2 C21 C23 111.96(14)
C22 C21 C23 111.75(16)
N2 C21 H21A 106.6
C22 C21 H21A 106.6
C23 C21 H21A 106.6
N2 C18 C19 112.66(12)
N2 C18 C20 113.52(12)
C19 C18 C20 112.78(14)
N2 C18 H18A 105.7
C19 C18 H18A 105.7
C20 C18 H18A 105.7
C10 C11 C12 119.08(16)
C10 C11 H11A 120.5
C12 C11 H11A 120.5
N1 C14 C17 106.40(13)
N1 C14 C16 110.82(13)
C17 C14 C16 108.52(14)
N1 C14 C15 112.03(13)
C17 C14 C15 108.25(14)
C16 C14 C15 110.64(14)
C4 C5 C6 120.83(15)
C4 C5 H5A 119.6
C6 C5 H5A 119.6
C5 C6 C7 120.86(17)
C5 C6 H6A 119.6
C7 C6 H6A 119.6
C18 C20 H20A 109.5
C18 C20 H20B 109.5
H20A C20 H20B 109.5
C18 C20 H20C 109.5
H20A C20 H20C 109.5
H20B C20 H20C 109.5
C11 C12 C13 120.81(16)
C11 C12 H12A 119.6
C13 C12 H12A 119.6
C13 C1 C2 119.08(16)
C13 C1 H1B 120.5
C2 C1 H1B 120.5
N1 B1 N2 120.51(13)
N1 B1 C9 118.23(13)
N2 B1 C9 121.26(13)
C14 C16 H16A 109.5
C14 C16 H16B 109.5
H16A C16 H16B 109.5
C14 C16 H16C 109.5
H16A C16 H16C 109.5
H16B C16 H16C 109.5
C1 C13 C12 120.65(16)
C1 C13 H13A 119.7
C12 C13 H13A 119.7
C14 C15 H15A 109.5
C14 C15 H15B 109.5
H15A C15 H15B 109.5
C14 C15 H15C 109.5
H15A C15 H15C 109.5
H15B C15 H15C 109.5
C18 C19 H19A 109.5
C18 C19 H19B 109.5
H19A C19 H19B 109.5
C18 C19 H19C 109.5
H19A C19 H19C 109.5
H19B C19 H19C 109.5
C14 C17 H17A 109.5
C14 C17 H17B 109.5
H17A C17 H17B 109.5
C14 C17 H17D 109.5
H17A C17 H17D 109.5
H17B C17 H17D 109.5
C21 C23 H23A 109.5
C21 C23 H23D 109.5
H23A C23 H23D 109.5
C21 C23 H23B 109.5
H23A C23 H23B 109.5
H23D C23 H23B 109.5
C21 C22 H22D 109.5
C21 C22 H22A 109.5
H22D C22 H22A 109.5
C21 C22 H22B 109.5
H22D C22 H22B 109.5
H22A C22 H22B 109.5

loop_
_geom_bond_atom_site_label_1
_geom_bond_atom_site_label_2
_geom_bond_distance
N2 B1 1.419(2)
N2 C21 1.473(2)
N2 C18 1.4801(18)
N1 B1 1.414(2)
N1 C14 1.4773(19)
N1 H1A 0.869(18)
C2 C1 1.391(2)
C2 C10 1.400(2)
C2 C3 1.464(2)
C8 C7 1.380(2)
C8 C3 1.400(2)
C8 C9 1.507(2)
C10 C11 1.383(2)
C10 C9 1.511(2)
C4 C5 1.379(2)
C4 C3 1.389(2)
C4 H4A 0.9500
C9 B1 1.613(2)
C9 H9A 1.0000
C7 C6 1.382(2)
C7 H7A 0.9500
C21 C22 1.520(3)
C21 C23 1.522(3)
C21 H21A 1.0000
C18 C19 1.524(2)
C18 C20 1.526(2)
C18 H18A 1.0000
C11 C12 1.383(2)
C11 H11A 0.9500
C14 C17 1.525(2)
C14 C16 1.529(2)
C14 C15 1.531(2)
C5 C6 1.381(3)
C5 H5A 0.9500
C6 H6A 0.9500
C20 H20A 0.9800
C20 H20B 0.9800
C20 H20C 0.9800
C12 C13 1.384(3)
C12 H12A 0.9500
C1 C13 1.376(2)
C1 H1B 0.9500
C16 H16A 0.9800
C16 H16B 0.9800
C16 H16C 0.9800
C13 H13A 0.9500
C15 H15A 0.9800
C15 H15B 0.9800
C15 H15C 0.9800
C19 H19A 0.9800
C19 H19B 0.9800
C19 H19C 0.9800
C17 H17A 0.9800
C17 H17B 0.9800
C17 H17D 0.9800
C23 H23A 0.9800
C23 H23D 0.9800
C23 H23B 0.9800
C22 H22D 0.9800
C22 H22A 0.9800
C22 H22B 0.9800

loop_
_geom_torsion_atom_site_label_1
_geom_torsion_atom_site_label_2
_geom_torsion_atom_site_label_3
_geom_torsion_atom_site_label_4
_geom_torsion
C1 C2 C10 C11 1.1(2)
C3 C2 C10 C11 -177.88(13)
C1 C2 C10 C9 178.18(13)
C3 C2 C10 C9 -0.83(16)
C7 C8 C9 C10 178.77(15)
C3 C8 C9 C10 -2.53(15)
C7 C8 C9 B1 47.6(2)
C3 C8 C9 B1 -133.65(13)
C11 C10 C9 C8 178.71(14)
C2 C10 C9 C8 2.00(15)
C11 C10 C9 B1 -50.6(2)
C2 C10 C9 B1 132.72(13)
C3 C8 C7 C6 -0.9(2)
C9 C8 C7 C6 177.69(15)
C5 C4 C3 C8 -0.9(2)
C5 C4 C3 C2 179.63(15)
C7 C8 C3 C4 1.5(2)
C9 C8 C3 C4 -177.38(13)
C7 C8 C3 C2 -178.99(13)
C9 C8 C3 C2 2.17(16)
C1 C2 C3 C4 -0.2(3)
C10 C2 C3 C4 178.65(15)
C1 C2 C3 C8 -179.69(15)
C10 C2 C3 C8 -0.83(16)
B1 N2 C21 C22 -116.99(17)
C18 N2 C21 C22 63.12(18)
B1 N2 C21 C23 115.79(17)
C18 N2 C21 C23 -64.10(18)
B1 N2 C18 C19 62.75(19)
C21 N2 C18 C19 -117.36(15)
B1 N2 C18 C20 -66.98(19)
C21 N2 C18 C20 112.91(15)
C2 C10 C11 C12 0.1(2)
C9 C10 C11 C12 -176.35(15)
B1 N1 C14 C17 176.15(17)
B1 N1 C14 C16 58.4(2)
B1 N1 C14 C15 -65.7(2)
C3 C4 C5 C6 -0.1(2)
C4 C5 C6 C7 0.6(3)
C8 C7 C6 C5 -0.1(3)
C10 C11 C12 C13 -0.7(2)
C10 C2 C1 C13 -1.7(2)
C3 C2 C1 C13 177.04(15)
C14 N1 B1 N2 -169.91(15)
C14 N1 B1 C9 10.4(2)
C21 N2 B1 N1 -174.37(14)
C18 N2 B1 N1 5.5(2)
C21 N2 B1 C9 5.3(2)
C18 N2 B1 C9 -174.84(13)
C8 C9 B1 N1 -123.05(15)
C10 C9 B1 N1 113.69(15)
C8 C9 B1 N2 57.29(19)
C10 C9 B1 N2 -65.97(18)
C2 C1 C13 C12 1.1(2)
C11 C12 C13 C1 0.1(3)

loop_
_cod_related_entry_id
_cod_related_entry_database
_cod_related_entry_code
1 ChemSpider 21129234
